data_2021621
loop_
_publ_author_name
'Acosta Quintero, Lina M.'
'Palma, Alirio'
'Cobo, Justo'
'Glidewell, Christopher'

_publ_section_title
;
 A concise and efficient concurrent synthesis of
 6,11-dihydrodibenzo[<i>b</i>,<i>e</i>]azepines and
 5,6,11,12-tetrahydrodibenzo[<i>b</i>,<i>f</i>]azocines and their
 conversion to
 4-oxo-8,13-dihydro-4<i>H</i>-benzo[5,6]azepino[3,2,1-<i>ij</i>]quinoline-5-carboxylates
 and
 <i>N</i>-acetyl-5,6,11,12-tetrahydrodibenzo[<i>b</i>,<i>f</i>]azocines:
 synthetic sequence, spectroscopic characterization and the structures of
 two products
;
_journal_coeditor_code YF3175
_journal_issue 6
_journal_name_full 'Acta Crystallographica Section C'
_journal_page_first
;
;
_journal_paper_doi 10.1107/S2053229619005746
_journal_volume 75
_journal_year 2019
_chemical_formula_iupac 'C18 H18 Cl N O'
_chemical_formula_moiety 'C18 H18 Cl N O'
_chemical_formula_sum 'C18 H18 Cl N O'
_chemical_formula_weight 299.78
_chemical_name_systematic (<i>RS</i>)-5-Acetyl-2-chloro-11-methyl-5,6,11,12-tetrahydrobenzo[<i>b</i>,<i>f</i>]azocine
_space_group_crystal_system monoclinic
_space_group_IT_number 14
_space_group_name_Hall '-P 2ybc'
_space_group_name_H-M_alt 'P 1 21/c 1'
_symmetry_space_group_name_Hall '-P 2ybc'
_symmetry_space_group_name_H-M 'P 1 21/c 1'
_atom_sites_solution_hydrogens geom
_atom_sites_solution_primary difmap
_audit_creation_method SHELXL-2014
_cell_angle_alpha 90
_cell_angle_beta 107.857(17)
_cell_angle_gamma 90
_cell_formula_units_Z 4
_cell_length_a 8.333(5)
_cell_length_b 20.800(14)
_cell_length_c 9.186(6)
_cell_measurement_reflns_used 3774
_cell_measurement_temperature 100(2)
_cell_measurement_theta_max 28.355
_cell_measurement_theta_min 2.527
_cell_volume 1515.5(17)
_computing_cell_refinement
;
SAINT (Bruker, 2016)
;
_computing_data_collection
;
APEX3 (Bruker, 2016)
;
_computing_data_reduction
;
SAINT (Bruker, 2016)
;
_computing_molecular_graphics
;
PLATON (Spek, 2009)
;
_computing_publication_material
;
SHELXL2014 (Sheldrick, 2015) and PLATON (Spek, 2009)
;
_computing_structure_refinement
;
SHELXL2014 (Sheldrick, 2015)
;
_computing_structure_solution
;
SIR92 (Altomare <i>et al.</i>,  1994)
;
_diffrn_ambient_temperature 100(2)
_diffrn_measured_fraction_theta_full 1.000
_diffrn_measured_fraction_theta_max 0.998
_diffrn_measurement_device_type 'Bruker D8 Venture'
_diffrn_measurement_method '\f and \w scans'
_diffrn_radiation_monochromator 'multilayer mirror'
_diffrn_radiation_type MoK\a
_diffrn_radiation_wavelength 0.71073
_diffrn_reflns_av_R_equivalents 0.0658
_diffrn_reflns_av_unetI/netI 0.0248
_diffrn_reflns_limit_h_max 11
_diffrn_reflns_limit_h_min -10
_diffrn_reflns_limit_k_max 27
_diffrn_reflns_limit_k_min -27
_diffrn_reflns_limit_l_max 12
_diffrn_reflns_limit_l_min -12
_diffrn_reflns_number 50802
_diffrn_reflns_theta_full 27.500
_diffrn_reflns_theta_max 28.355
_diffrn_reflns_theta_min 2.527
_diffrn_source 'INCOATEC high brilliance microfocus sealed tube'
_diffrn_standards_decay_% 0
_diffrn_standards_interval_count 0
_diffrn_standards_interval_time 0
_diffrn_standards_number 0
_exptl_absorpt_coefficient_mu 0.250
_exptl_absorpt_correction_T_max 0.970
_exptl_absorpt_correction_T_min 0.947
_exptl_absorpt_correction_type multi-scan
_exptl_absorpt_process_details
;
(SADABS; Bruker, 2015)
;
_exptl_crystal_colour colourless
_exptl_crystal_density_diffrn 1.314
_exptl_crystal_description plate
_exptl_crystal_F_000 632
_exptl_crystal_size_max 0.300
_exptl_crystal_size_mid 0.250
_exptl_crystal_size_min 0.120
_refine_diff_density_max 0.427
_refine_diff_density_min -0.332
_refine_ls_extinction_method none
_refine_ls_goodness_of_fit_ref 1.066
_refine_ls_hydrogen_treatment constr
_refine_ls_matrix_type full
_refine_ls_number_parameters 192
_refine_ls_number_reflns 3774
_refine_ls_number_restraints 0
_refine_ls_restrained_S_all 1.066
_refine_ls_R_factor_all 0.0458
_refine_ls_R_factor_gt 0.0382
_refine_ls_shift/su_max 0.001
_refine_ls_shift/su_mean 0.000
_refine_ls_structure_factor_coef Fsqd
_refine_ls_weighting_details 'w=1/[\s^2^(Fo^2^)+(0.0355P)^2^+1.1112P] where P=(Fo^2^+2Fc^2^)/3'
_refine_ls_weighting_scheme calc
_refine_ls_wR_factor_gt 0.0909
_refine_ls_wR_factor_ref 0.0953
_reflns_number_gt 3337
_reflns_number_total 3774
_reflns_threshold_expression 'I > 2\s(I)'
_cod_data_source_file yf3175sup1.cif
_cod_data_source_block Vb
_cod_database_code 2021621
_shelx_space_group_comment
;
The symmetry employed for this shelxl refinement is uniquely defined
by the following loop, which should always be used as a source of
symmetry information in preference to the above space-group names.
They are only intended as comments.
;
_shelx_estimated_absorpt_t_min 0.929
_shelx_estimated_absorpt_t_max 0.971
_shelxl_version_number 2.014

loop_
_space_group_symop_operation_xyz
'x, y, z'
'-x, y+1/2, -z+1/2'
'-x, -y, -z'
'x, -y-1/2, z-1/2'

loop_
_atom_site_type_symbol
_atom_site_label
_atom_site_fract_x
_atom_site_fract_y
_atom_site_fract_z
_atom_site_U_iso_or_equiv
_atom_site_adp_type
_atom_site_calc_flag
_atom_site_occupancy
C C1 0.13803(17) 0.29721(6) 0.23168(15) 0.0147(3) Uani d 1
H H1 0.1058 0.2611 0.1658 0.018 Uiso calc 1
C C2 0.04139(16) 0.31511(6) 0.32372(15) 0.0146(3) Uani d 1
Cl Cl2 -0.13541(5) 0.26920(2) 0.31914(4) 0.02543(11) Uani d 1
C C3 0.08007(16) 0.36819(6) 0.41892(14) 0.0144(2) Uani d 1
H H3 0.0112 0.3802 0.4799 0.017 Uiso calc 1
C C4 0.22308(16) 0.40329(6) 0.42235(14) 0.0128(2) Uani d 1
H H4 0.2522 0.4402 0.4860 0.015 Uiso calc 1
C C4A 0.32430(15) 0.38505(6) 0.33375(14) 0.0110(2) Uani d 1
N N5 0.47415(13) 0.42145(5) 0.34511(12) 0.0111(2) Uani d 1
C C6 0.46467(17) 0.47747(6) 0.24434(15) 0.0146(3) Uani d 1
H H6A 0.5779 0.4854 0.2341 0.017 Uiso calc 1
H H6B 0.4331 0.5158 0.2933 0.017 Uiso calc 1
C C6A 0.33958(16) 0.46960(6) 0.08616(14) 0.0132(2) Uani d 1
C C7 0.22746(17) 0.51960(7) 0.02940(16) 0.0176(3) Uani d 1
H H7 0.2278 0.5559 0.0923 0.021 Uiso calc 1
C C8 0.11457(18) 0.51757(8) -0.11792(17) 0.0235(3) Uani d 1
H H8 0.0407 0.5527 -0.1561 0.028 Uiso calc 1
C C9 0.11079(19) 0.46416(8) -0.20808(16) 0.0258(3) Uani d 1
H H9 0.0328 0.4619 -0.3081 0.031 Uiso calc 1
C C10 0.22197(19) 0.41372(7) -0.15153(16) 0.0215(3) Uani d 1
H H10 0.2179 0.3768 -0.2136 0.026 Uiso calc 1
C C10A 0.33952(17) 0.41598(7) -0.00563(15) 0.0158(3) Uani d 1
C C11 0.46351(17) 0.36170(6) 0.05585(15) 0.0159(3) Uani d 1
H H11 0.5644 0.3804 0.1337 0.019 Uiso calc 1
C C12 0.38781(18) 0.30976(6) 0.13671(16) 0.0161(3) Uani d 1
H H12A 0.3172 0.2808 0.0570 0.019 Uiso calc 1
H H12B 0.4821 0.2837 0.2016 0.019 Uiso calc 1
C C12A 0.28266(16) 0.33200(6) 0.23513(14) 0.0126(2) Uani d 1
C C51 0.62253(16) 0.41006(6) 0.45647(14) 0.0119(2) Uani d 1
O O51 0.74656(12) 0.44425(5) 0.47193(11) 0.0172(2) Uani d 1
C C52 0.62918(18) 0.35294(7) 0.55875(16) 0.0197(3) Uani d 1
H H52C 0.7403 0.3508 0.6360 0.030 Uiso calc 1
H H52A 0.6095 0.3135 0.4973 0.030 Uiso calc 1
H H52B 0.5420 0.3573 0.6095 0.030 Uiso calc 1
C C111 0.5244(2) 0.32899(7) -0.06712(18) 0.0245(3) Uani d 1
H H11A 0.4301 0.3061 -0.1389 0.037 Uiso calc 1
H H11B 0.6143 0.2984 -0.0187 0.037 Uiso calc 1
H H11C 0.5676 0.3616 -0.1225 0.037 Uiso calc 1

loop_
_atom_site_aniso_label
_atom_site_aniso_U_11
_atom_site_aniso_U_22
_atom_site_aniso_U_33
_atom_site_aniso_U_12
_atom_site_aniso_U_13
_atom_site_aniso_U_23
C1 0.0176(6) 0.0134(6) 0.0128(6) -0.0030(5) 0.0043(5) -0.0013(5)
C2 0.0121(6) 0.0169(6) 0.0146(6) -0.0038(5) 0.0036(5) 0.0019(5)
Cl2 0.01983(18) 0.0314(2) 0.02774(19) -0.01413(14) 0.01116(14) -0.00721(15)
C3 0.0130(6) 0.0182(6) 0.0129(6) 0.0006(5) 0.0055(5) 0.0010(5)
C4 0.0140(6) 0.0129(6) 0.0111(5) 0.0001(5) 0.0031(4) -0.0002(4)
C4A 0.0113(5) 0.0110(5) 0.0100(5) -0.0009(4) 0.0023(4) 0.0025(4)
N5 0.0110(5) 0.0114(5) 0.0103(5) -0.0016(4) 0.0026(4) 0.0015(4)
C6 0.0177(6) 0.0113(6) 0.0132(6) -0.0025(5) 0.0024(5) 0.0013(5)
C6A 0.0124(6) 0.0154(6) 0.0118(6) -0.0036(5) 0.0038(5) 0.0037(5)
C7 0.0172(6) 0.0170(6) 0.0190(6) -0.0011(5) 0.0060(5) 0.0045(5)
C8 0.0164(7) 0.0306(8) 0.0221(7) 0.0020(6) 0.0038(5) 0.0132(6)
C9 0.0200(7) 0.0405(9) 0.0132(6) -0.0096(6) -0.0004(5) 0.0065(6)
C10 0.0260(7) 0.0258(7) 0.0127(6) -0.0094(6) 0.0061(5) -0.0019(5)
C10A 0.0187(6) 0.0171(6) 0.0131(6) -0.0043(5) 0.0072(5) 0.0013(5)
C11 0.0202(6) 0.0146(6) 0.0159(6) -0.0028(5) 0.0102(5) -0.0017(5)
C12 0.0218(7) 0.0111(6) 0.0192(6) -0.0015(5) 0.0119(5) -0.0014(5)
C12A 0.0153(6) 0.0119(6) 0.0110(5) 0.0008(4) 0.0046(5) 0.0017(4)
C51 0.0138(6) 0.0125(6) 0.0092(5) 0.0018(4) 0.0034(4) -0.0022(4)
O51 0.0134(4) 0.0178(5) 0.0177(5) -0.0026(4) 0.0008(4) -0.0008(4)
C52 0.0222(7) 0.0187(7) 0.0159(6) 0.0018(5) 0.0026(5) 0.0047(5)
C111 0.0372(8) 0.0185(7) 0.0268(7) -0.0051(6) 0.0229(7) -0.0056(6)

loop_
_atom_type_symbol
_atom_type_description
_atom_type_scat_dispersion_real
_atom_type_scat_dispersion_imag
_atom_type_scat_source
C C 0.0033 0.0016 'International Tables Vol C Tables 4.2.6.8 and 6.1.1.4'
H H 0.0000 0.0000 'International Tables Vol C Tables 4.2.6.8 and 6.1.1.4'
N N 0.0061 0.0033 'International Tables Vol C Tables 4.2.6.8 and 6.1.1.4'
O O 0.0106 0.0060 'International Tables Vol C Tables 4.2.6.8 and 6.1.1.4'
Cl Cl 0.1484 0.1585 'International Tables Vol C Tables 4.2.6.8 and 6.1.1.4'

loop_
_geom_angle_atom_site_label_1
_geom_angle_atom_site_label_2
_geom_angle_atom_site_label_3
_geom_angle
C2 C1 C12A 120.37(12)
C2 C1 H1 119.8
C12A C1 H1 119.8
C3 C2 C1 122.25(12)
C3 C2 Cl2 118.89(10)
C1 C2 Cl2 118.86(11)
C2 C3 C4 117.74(12)
C2 C3 H3 121.1
C4 C3 H3 121.1
C3 C4 C4A 120.84(12)
C3 C4 H4 119.6
C4A C4 H4 119.6
C4 C4A C12A 121.19(12)
C4 C4A N5 118.87(11)
C12A C4A N5 119.94(11)
C51 N5 C4A 122.11(11)
C51 N5 C6 118.05(11)
C4A N5 C6 119.52(10)
N5 C6 C6A 113.90(11)
N5 C6 H6A 108.8
C6A C6 H6A 108.8
N5 C6 H6B 108.8
C6A C6 H6B 108.8
H6A C6 H6B 107.7
C7 C6A C10A 119.69(13)
C7 C6A C6 117.71(12)
C10A C6A C6 122.51(12)
C6A C7 C8 121.24(14)
C6A C7 H7 119.4
C8 C7 H7 119.4
C9 C8 C7 119.48(14)
C9 C8 H8 120.3
C7 C8 H8 120.3
C8 C9 C10 119.54(14)
C8 C9 H9 120.2
C10 C9 H9 120.2
C9 C10 C10A 121.58(14)
C9 C10 H10 119.2
C10A C10 H10 119.2
C10 C10A C6A 118.40(13)
C10 C10A C11 121.93(13)
C6A C10A C11 119.66(12)
C10A C11 C111 113.42(12)
C10A C11 C12 111.47(12)
C111 C11 C12 108.62(12)
C10A C11 H11 107.7
C111 C11 H11 107.7
C12 C11 H11 107.7
C12A C12 C11 117.97(11)
C12A C12 H12A 107.8
C11 C12 H12A 107.8
C12A C12 H12B 107.8
C11 C12 H12B 107.8
H12A C12 H12B 107.2
C1 C12A C4A 117.57(12)
C1 C12A C12 118.81(12)
C4A C12A C12 123.59(12)
O51 C51 N5 121.65(12)
O51 C51 C52 121.13(12)
N5 C51 C52 117.21(11)
C51 C52 H52C 109.5
C51 C52 H52A 109.5
H52C C52 H52A 109.5
C51 C52 H52B 109.5
H52C C52 H52B 109.5
H52A C52 H52B 109.5
C11 C111 H11A 109.5
C11 C111 H11B 109.5
H11A C111 H11B 109.5
C11 C111 H11C 109.5
H11A C111 H11C 109.5
H11B C111 H11C 109.5

loop_
_geom_bond_atom_site_label_1
_geom_bond_atom_site_label_2
_geom_bond_distance
C1 C2 1.3855(19)
C1 C12A 1.3977(19)
C1 H1 0.9500
C2 C3 1.384(2)
C2 Cl2 1.7453(15)
C3 C4 1.3896(19)
C3 H3 0.9500
C4 C4A 1.3923(18)
C4 H4 0.9500
C4A C12A 1.4022(18)
C4A N5 1.4365(17)
N5 C51 1.3622(17)
N5 C6 1.4751(17)
C6 C6A 1.5152(19)
C6 H6A 0.9900
C6 H6B 0.9900
C6A C7 1.3884(19)
C6A C10A 1.398(2)
C7 C8 1.392(2)
C7 H7 0.9500
C8 C9 1.380(2)
C8 H8 0.9500
C9 C10 1.391(2)
C9 H9 0.9500
C10 C10A 1.397(2)
C10 H10 0.9500
C10A C11 1.518(2)
C11 C111 1.532(2)
C11 C12 1.5505(19)
C11 H11 1.0000
C12 C12A 1.5115(18)
C12 H12A 0.9900
C12 H12B 0.9900
C51 O51 1.2264(17)
C51 C52 1.5052(19)
C52 H52C 0.9800
C52 H52A 0.9800
C52 H52B 0.9800
C111 H11A 0.9800
C111 H11B 0.9800
C111 H11C 0.9800

loop_
_geom_hbond_atom_site_label_D
_geom_hbond_atom_site_label_H
_geom_hbond_atom_site_label_A
_geom_hbond_site_symmetry_A
_geom_hbond_distance_DH
_geom_hbond_distance_HA
_geom_hbond_distance_DA
_geom_hbond_angle_DHA
_geom_hbond_publ_flag
C3 H3 O51 1_455 0.95 2.56 3.361(3) 142 y
C4 H4 O51 3_666 0.95 2.43 3.303(3) 152 y
C6 H6A Cg3 3_665 0.99 2.70 3.673(3) 149 y
C8 H8 Cg2 3_565 0.95 2.86 3.802(3) 169 y

loop_
_geom_torsion_atom_site_label_1
_geom_torsion_atom_site_label_2
_geom_torsion_atom_site_label_3
_geom_torsion_atom_site_label_4
_geom_torsion
C12A C1 C2 C3 1.6(2)
C12A C1 C2 Cl2 -178.50(10)
C1 C2 C3 C4 -1.19(19)
Cl2 C2 C3 C4 178.94(10)
C2 C3 C4 C4A -0.56(19)
C3 C4 C4A C12A 1.90(19)
C3 C4 C4A N5 -177.81(11)
C4 C4A N5 C51 84.18(16)
C12A C4A N5 C51 -95.53(15)
C4 C4A N5 C6 -89.12(15)
C12A C4A N5 C6 91.16(15)
C51 N5 C6 C6A 151.63(11)
C4A N5 C6 C6A -34.80(16)
N5 C6 C6A C7 131.79(13)
N5 C6 C6A C10A -51.56(17)
C10A C6A C7 C8 -0.2(2)
C6 C6A C7 C8 176.60(12)
C6A C7 C8 C9 1.7(2)
C7 C8 C9 C10 -1.2(2)
C8 C9 C10 C10A -0.8(2)
C9 C10 C10A C6A 2.3(2)
C9 C10 C10A C11 -178.83(13)
C7 C6A C10A C10 -1.80(19)
C6 C6A C10A C10 -178.39(12)
C7 C6A C10A C11 179.29(12)
C6 C6A C10A C11 2.70(18)
C10 C10A C11 C111 34.86(18)
C6A C10A C11 C111 -146.27(12)
C10 C10A C11 C12 -88.11(16)
C6A C10A C11 C12 90.76(15)
C10A C11 C12 C12A -39.95(16)
C111 C11 C12 C12A -165.63(12)
C2 C1 C12A C4A -0.27(19)
C2 C1 C12A C12 178.12(12)
C4 C4A C12A C1 -1.45(18)
N5 C4A C12A C1 178.26(11)
C4 C4A C12A C12 -179.75(12)
N5 C4A C12A C12 -0.05(18)
C11 C12 C12A C1 140.65(13)
C11 C12 C12A C4A -41.07(18)
C4A N5 C51 O51 -174.78(11)
C6 N5 C51 O51 -1.39(18)
C4A N5 C51 C52 6.19(17)
C6 N5 C51 C52 179.59(11)

_cod_database_fobs_code 2021621
